data_4340959
loop_
_publ_author_name
'Eckenhoff, William T.'
'Brennessel, William W.'
'Eisenberg, Richard'

_publ_section_title
;
 Light-driven hydrogen production from aqueous protons using molybdenum
 catalysts.
;
_journal_issue 18
_journal_name_full 'Inorganic chemistry'
_journal_page_first 9860
_journal_page_last 9869
_journal_paper_doi 10.1021/ic501440a
_journal_volume 53
_journal_year 2014
_chemical_formula_moiety 'C24 H30 Mo N2 S4'
_chemical_formula_sum 'C24 H30 Mo N2 S4'
_chemical_formula_weight 570.68
_chemical_name_common eiswe101
_chemical_name_systematic
; 
 ? 
;
_space_group_IT_number 14
_symmetry_cell_setting monoclinic
_symmetry_space_group_name_Hall '-P 2ybc'
_symmetry_space_group_name_H-M 'P 1 21/c 1'
_atom_sites_solution_hydrogens geom
_atom_sites_solution_primary direct
_atom_sites_solution_secondary difmap
_audit_creation_method SHELXL-97
_cell_angle_alpha 90.00
_cell_angle_beta 90.869(2)
_cell_angle_gamma 90.00
_cell_formula_units_Z 4
_cell_length_a 14.6871(18)
_cell_length_b 9.1168(11)
_cell_length_c 20.105(2)
_cell_measurement_reflns_used 4039
_cell_measurement_temperature 100.0(5)
_cell_measurement_theta_max 35.22
_cell_measurement_theta_min 2.83
_cell_volume 2691.7(5)
_computing_cell_refinement 'SAINT (Bruker, 2009)'
_computing_data_collection 'APEX2 (Bruker, 2012)'
_computing_data_reduction 'SAINT (Bruker, 2009)'
_computing_molecular_graphics 'SHELXTL (Sheldrick, 2008)'
_computing_publication_material 'SHELXTL (Sheldrick, 2008)'
_computing_structure_refinement 'SHELXL-97 (Sheldrick, 2008)'
_computing_structure_solution 'SHELXS-97 (Sheldrick, 2008)'
_diffrn_ambient_temperature 100.0(5)
_diffrn_measured_fraction_theta_full 0.991
_diffrn_measured_fraction_theta_max 0.991
_diffrn_measurement_device_type 'Bruker SMART APEX II CCD Platform'
_diffrn_measurement_method 'area detector, \w scans per \f'
_diffrn_radiation_monochromator graphite
_diffrn_radiation_source 'fine-focus sealed tube'
_diffrn_radiation_type MoK\a
_diffrn_radiation_wavelength 0.71073
_diffrn_reflns_av_R_equivalents 0.0949
_diffrn_reflns_av_sigmaI/netI 0.1004
_diffrn_reflns_limit_h_max 25
_diffrn_reflns_limit_h_min -25
_diffrn_reflns_limit_k_max 15
_diffrn_reflns_limit_k_min -14
_diffrn_reflns_limit_l_max 34
_diffrn_reflns_limit_l_min -34
_diffrn_reflns_number 56208
_diffrn_reflns_theta_full 37.78
_diffrn_reflns_theta_max 37.78
_diffrn_reflns_theta_min 2.03
_diffrn_standards_number 0
_exptl_absorpt_coefficient_mu 0.812
_exptl_absorpt_correction_T_max 0.9839
_exptl_absorpt_correction_T_min 0.7372
_exptl_absorpt_correction_type multi-scan
_exptl_absorpt_process_details 'SADABS (Sheldrick, 2008)'
_exptl_crystal_colour red
_exptl_crystal_density_diffrn 1.408
_exptl_crystal_density_method 'not measured'
_exptl_crystal_description plate
_exptl_crystal_F_000 1176
_exptl_crystal_size_max 0.40
_exptl_crystal_size_mid 0.30
_exptl_crystal_size_min 0.02
_refine_diff_density_max 0.836
_refine_diff_density_min -0.698
_refine_diff_density_rms 0.148
_refine_ls_extinction_method none
_refine_ls_goodness_of_fit_ref 1.021
_refine_ls_hydrogen_treatment constr
_refine_ls_matrix_type full
_refine_ls_number_parameters 288
_refine_ls_number_reflns 14328
_refine_ls_number_restraints 0
_refine_ls_restrained_S_all 1.021
_refine_ls_R_factor_all 0.1083
_refine_ls_R_factor_gt 0.0569
_refine_ls_shift/su_max 0.001
_refine_ls_shift/su_mean 0.000
_refine_ls_structure_factor_coef Fsqd
_refine_ls_weighting_details 'calc w=1/[\s^2^(Fo^2^)+(0.0329P)^2^+0.5109P] where P=(Fo^2^+2Fc^2^)/3'
_refine_ls_weighting_scheme calc
_refine_ls_wR_factor_gt 0.0906
_refine_ls_wR_factor_ref 0.1038
_reflns_number_gt 9095
_reflns_number_total 14328
_reflns_threshold_expression >2sigma(I)
_cod_data_source_file ic501440a_si_003.cif
_cod_data_source_block eiswe101
_cod_depositor_comments 'Adding full bibliography for 4340958--4340963.cif.'
_cod_original_cell_volume 2691.8(6)
_cod_database_code 4340959

loop_
_symmetry_equiv_pos_as_xyz
'x, y, z'
'-x, y+1/2, -z+1/2'
'-x, -y, -z'
'x, -y-1/2, z-1/2'

loop_
_atom_site_label
_atom_site_type_symbol
_atom_site_fract_x
_atom_site_fract_y
_atom_site_fract_z
_atom_site_U_iso_or_equiv
_atom_site_adp_type
_atom_site_occupancy
_atom_site_symmetry_multiplicity
_atom_site_calc_flag
_atom_site_refinement_flags
Mo1 Mo 0.750942(12) 0.20175(2) 0.069677(9) 0.01205(4) Uani 1 1 d .
S1 S 0.68274(4) 0.23854(6) -0.03568(3) 0.01577(10) Uani 1 1 d .
S2 S 0.86595(3) 0.34997(7) 0.02323(3) 0.01600(10) Uani 1 1 d .
S3 S 0.60548(3) 0.23709(6) 0.11458(3) 0.01594(11) Uani 1 1 d .
S4 S 0.79647(3) 0.30953(7) 0.17174(3) 0.01664(10) Uani 1 1 d .
N1 N 0.66359(13) -0.1232(2) 0.05163(10) 0.0187(4) Uani 1 1 d .
N2 N 0.92578(13) 0.0054(2) 0.11226(9) 0.0200(4) Uani 1 1 d .
C1 C 0.82740(14) 0.4177(3) -0.05299(11) 0.0158(4) Uani 1 1 d .
C2 C 0.87555(16) 0.5266(3) -0.08704(12) 0.0205(5) Uani 1 1 d .
H2 H 0.9300 0.5659 -0.0682 0.025 Uiso 1 1 calc R
C3 C 0.84369(16) 0.5764(3) -0.14782(12) 0.0222(5) Uani 1 1 d .
H3 H 0.8762 0.6514 -0.1701 0.027 Uiso 1 1 calc R
C4 C 0.76423(16) 0.5189(3) -0.17757(11) 0.0213(5) Uani 1 1 d .
C5 C 0.73229(19) 0.5726(3) -0.24495(12) 0.0288(6) Uani 1 1 d .
H5A H 0.6810 0.5125 -0.2606 0.043 Uiso 1 1 calc R
H5B H 0.7823 0.5653 -0.2765 0.043 Uiso 1 1 calc R
H5C H 0.7128 0.6752 -0.2415 0.043 Uiso 1 1 calc R
C6 C 0.71669(16) 0.4132(3) -0.14379(11) 0.0195(4) Uani 1 1 d .
H6 H 0.6628 0.3733 -0.1632 0.023 Uiso 1 1 calc R
C7 C 0.74657(14) 0.3631(2) -0.08072(10) 0.0157(4) Uani 1 1 d .
C8 C 0.61484(14) 0.3352(2) 0.18835(11) 0.0157(4) Uani 1 1 d .
C9 C 0.53753(15) 0.3876(3) 0.22144(12) 0.0200(5) Uani 1 1 d .
H9 H 0.4784 0.3656 0.2045 0.024 Uiso 1 1 calc R
C10 C 0.54745(16) 0.4706(3) 0.27817(12) 0.0210(5) Uani 1 1 d .
H10 H 0.4947 0.5048 0.3000 0.025 Uiso 1 1 calc R
C11 C 0.63350(16) 0.5057(3) 0.30446(11) 0.0190(4) Uani 1 1 d .
C12 C 0.64313(17) 0.5990(3) 0.36582(12) 0.0245(5) Uani 1 1 d .
H12A H 0.7058 0.5929 0.3830 0.037 Uiso 1 1 calc R
H12B H 0.6012 0.5637 0.3998 0.037 Uiso 1 1 calc R
H12C H 0.6286 0.7011 0.3547 0.037 Uiso 1 1 calc R
C13 C 0.70918(15) 0.4538(3) 0.27213(11) 0.0185(4) Uani 1 1 d .
H13 H 0.7681 0.4763 0.2894 0.022 Uiso 1 1 calc R
C14 C 0.70077(14) 0.3686(3) 0.21424(10) 0.0153(4) Uani 1 1 d .
C15 C 0.69334(14) -0.0066(3) 0.05442(11) 0.0169(4) Uani 1 1 d .
C16 C 0.64131(15) -0.2781(2) 0.06186(11) 0.0179(4) Uani 1 1 d .
C17 C 0.72671(18) -0.3493(3) 0.08972(13) 0.0277(5) Uani 1 1 d .
H17A H 0.7763 -0.3374 0.0581 0.042 Uiso 1 1 calc R
H17B H 0.7155 -0.4540 0.0970 0.042 Uiso 1 1 calc R
H17C H 0.7436 -0.3027 0.1321 0.042 Uiso 1 1 calc R
C18 C 0.6133(2) -0.3459(3) -0.00452(13) 0.0309(6) Uani 1 1 d .
H18A H 0.5596 -0.2947 -0.0224 0.046 Uiso 1 1 calc R
H18B H 0.5988 -0.4498 0.0019 0.046 Uiso 1 1 calc R
H18C H 0.6635 -0.3367 -0.0358 0.046 Uiso 1 1 calc R
C19 C 0.56402(18) -0.2844(3) 0.11178(14) 0.0309(6) Uani 1 1 d .
H19A H 0.5845 -0.2412 0.1541 0.046 Uiso 1 1 calc R
H19B H 0.5464 -0.3868 0.1190 0.046 Uiso 1 1 calc R
H19C H 0.5116 -0.2293 0.0943 0.046 Uiso 1 1 calc R
C20 C 0.86451(15) 0.0760(3) 0.09623(11) 0.0172(4) Uani 1 1 d .
C21 C 1.00554(16) -0.0682(3) 0.14071(12) 0.0233(5) Uani 1 1 d .
C22 C 1.08550(16) -0.0334(3) 0.09539(13) 0.0281(6) Uani 1 1 d .
H22A H 1.0710 -0.0659 0.0500 0.042 Uiso 1 1 calc R
H22B H 1.1401 -0.0845 0.1117 0.042 Uiso 1 1 calc R
H22C H 1.0966 0.0726 0.0954 0.042 Uiso 1 1 calc R
C23 C 0.9862(2) -0.2312(3) 0.14258(18) 0.0430(8) Uani 1 1 d .
H23A H 0.9342 -0.2499 0.1713 0.064 Uiso 1 1 calc R
H23B H 1.0398 -0.2832 0.1601 0.064 Uiso 1 1 calc R
H23C H 0.9721 -0.2662 0.0975 0.064 Uiso 1 1 calc R
C24 C 1.01922(18) -0.0039(4) 0.21006(13) 0.0397(8) Uani 1 1 d .
H24A H 1.0317 0.1014 0.2066 0.060 Uiso 1 1 calc R
H24B H 1.0708 -0.0527 0.2323 0.060 Uiso 1 1 calc R
H24C H 0.9640 -0.0191 0.2360 0.060 Uiso 1 1 calc R

loop_
_atom_site_aniso_label
_atom_site_aniso_U_11
_atom_site_aniso_U_22
_atom_site_aniso_U_33
_atom_site_aniso_U_23
_atom_site_aniso_U_13
_atom_site_aniso_U_12
Mo1 0.01236(7) 0.01050(8) 0.01330(7) -0.00002(7) 0.00038(5) 0.00201(7)
S1 0.0158(2) 0.0157(3) 0.0158(2) 0.00097(19) -0.00130(17) -0.00113(19)
S2 0.0137(2) 0.0174(3) 0.0170(2) 0.0003(2) 0.00061(18) -0.00074(19)
S3 0.0131(2) 0.0164(3) 0.0183(2) -0.00257(19) 0.00189(17) -0.00160(19)
S4 0.0143(2) 0.0193(3) 0.0163(2) -0.0034(2) -0.00165(17) 0.0041(2)
N1 0.0214(9) 0.0148(10) 0.0199(9) 0.0003(7) 0.0002(7) 0.0015(7)
N2 0.0201(9) 0.0215(11) 0.0185(9) -0.0001(8) 0.0010(7) 0.0082(8)
C1 0.0168(9) 0.0151(11) 0.0157(9) 0.0008(8) 0.0035(7) 0.0023(8)
C2 0.0205(10) 0.0203(12) 0.0209(11) -0.0002(9) 0.0040(8) -0.0031(9)
C3 0.0271(12) 0.0194(12) 0.0203(11) 0.0030(9) 0.0070(9) 0.0000(9)
C4 0.0284(12) 0.0190(12) 0.0166(10) 0.0005(9) 0.0049(8) 0.0041(9)
C5 0.0371(14) 0.0278(15) 0.0215(12) 0.0072(10) 0.0060(10) 0.0065(11)
C6 0.0229(11) 0.0196(12) 0.0160(10) -0.0013(8) -0.0004(8) 0.0029(9)
C7 0.0185(9) 0.0131(10) 0.0156(10) -0.0004(7) 0.0043(8) 0.0015(8)
C8 0.0147(9) 0.0147(11) 0.0177(10) 0.0000(8) 0.0029(7) 0.0005(7)
C9 0.0163(10) 0.0202(12) 0.0237(11) -0.0030(9) 0.0064(8) -0.0027(8)
C10 0.0222(11) 0.0191(12) 0.0220(11) -0.0014(9) 0.0088(8) 0.0015(9)
C11 0.0272(11) 0.0169(11) 0.0130(9) 0.0012(8) 0.0026(8) 0.0043(9)
C12 0.0328(13) 0.0233(13) 0.0175(11) -0.0030(9) 0.0006(9) 0.0056(10)
C13 0.0189(10) 0.0196(12) 0.0168(10) -0.0018(8) -0.0026(8) 0.0036(8)
C14 0.0162(9) 0.0151(11) 0.0147(9) 0.0001(8) 0.0019(7) 0.0027(8)
C15 0.0173(9) 0.0170(11) 0.0166(10) -0.0001(8) -0.0001(7) 0.0055(8)
C16 0.0237(10) 0.0103(11) 0.0197(10) 0.0002(8) 0.0008(8) -0.0005(8)
C17 0.0318(13) 0.0201(13) 0.0310(14) 0.0017(10) -0.0030(10) 0.0098(10)
C18 0.0509(17) 0.0171(13) 0.0246(13) 0.0002(10) -0.0060(11) -0.0055(12)
C19 0.0295(13) 0.0294(16) 0.0339(14) 0.0031(12) 0.0060(10) 0.0008(11)
C20 0.0186(10) 0.0163(11) 0.0168(10) -0.0016(8) 0.0019(8) 0.0027(8)
C21 0.0179(10) 0.0304(14) 0.0215(11) 0.0037(10) -0.0002(8) 0.0106(10)
C22 0.0196(11) 0.0412(17) 0.0238(12) -0.0020(11) 0.0054(9) 0.0080(11)
C23 0.0391(16) 0.0281(17) 0.062(2) 0.0169(15) 0.0125(15) 0.0144(13)
C24 0.0239(13) 0.075(2) 0.0197(12) 0.0012(14) -0.0008(10) 0.0100(14)

loop_
_atom_type_symbol
_atom_type_description
_atom_type_scat_dispersion_real
_atom_type_scat_dispersion_imag
_atom_type_scat_source
C C 0.0033 0.0016 'International Tables Vol C Tables 4.2.6.8 and 6.1.1.4'
H H 0.0000 0.0000 'International Tables Vol C Tables 4.2.6.8 and 6.1.1.4'
N N 0.0061 0.0033 'International Tables Vol C Tables 4.2.6.8 and 6.1.1.4'
S S 0.1246 0.1234 'International Tables Vol C Tables 4.2.6.8 and 6.1.1.4'
Mo Mo -1.6832 0.6857 'International Tables Vol C Tables 4.2.6.8 and 6.1.1.4'

loop_
_geom_angle_atom_site_label_1
_geom_angle_atom_site_label_2
_geom_angle_atom_site_label_3
_geom_angle
C20 Mo1 C15 81.90(9)
C20 Mo1 S1 129.51(6)
C15 Mo1 S1 80.35(6)
C20 Mo1 S3 134.72(6)
C15 Mo1 S3 79.27(6)
S1 Mo1 S3 87.09(2)
C20 Mo1 S4 77.98(6)
C15 Mo1 S4 127.68(6)
S1 Mo1 S4 146.46(2)
S3 Mo1 S4 81.75(2)
C20 Mo1 S2 80.92(7)
C15 Mo1 S2 138.36(6)
S1 Mo1 S2 81.96(2)
S3 Mo1 S2 136.94(2)
S4 Mo1 S2 84.89(2)
C7 S1 Mo1 109.68(8)
C1 S2 Mo1 109.00(8)
C8 S3 Mo1 109.74(7)
C14 S4 Mo1 109.57(8)
C15 N1 C16 165.8(2)
C20 N2 C21 171.3(2)
C7 C1 C2 119.3(2)
C7 C1 S2 119.29(16)
C2 C1 S2 121.41(18)
C3 C2 C1 119.9(2)
C3 C2 H2 120.0
C1 C2 H2 120.0
C2 C3 C4 121.5(2)
C2 C3 H3 119.2
C4 C3 H3 119.2
C6 C4 C3 118.4(2)
C6 C4 C5 121.2(2)
C3 C4 C5 120.4(2)
C4 C5 H5A 109.5
C4 C5 H5B 109.5
H5A C5 H5B 109.5
C4 C5 H5C 109.5
H5A C5 H5C 109.5
H5B C5 H5C 109.5
C4 C6 C7 121.1(2)
C4 C6 H6 119.4
C7 C6 H6 119.4
C1 C7 C6 119.6(2)
C1 C7 S1 119.19(16)
C6 C7 S1 121.16(17)
C14 C8 C9 118.8(2)
C14 C8 S3 119.46(16)
C9 C8 S3 121.64(17)
C10 C9 C8 120.2(2)
C10 C9 H9 119.9
C8 C9 H9 119.9
C9 C10 C11 121.5(2)
C9 C10 H10 119.2
C11 C10 H10 119.2
C13 C11 C10 118.2(2)
C13 C11 C12 120.9(2)
C10 C11 C12 120.8(2)
C11 C12 H12A 109.5
C11 C12 H12B 109.5
H12A C12 H12B 109.5
C11 C12 H12C 109.5
H12A C12 H12C 109.5
H12B C12 H12C 109.5
C11 C13 C14 121.3(2)
C11 C13 H13 119.4
C14 C13 H13 119.4
C8 C14 C13 119.95(19)
C8 C14 S4 118.89(16)
C13 C14 S4 121.11(17)
N1 C15 Mo1 174.2(2)
N1 C16 C17 106.26(19)
N1 C16 C18 109.03(19)
C17 C16 C18 111.3(2)
N1 C16 C19 107.36(19)
C17 C16 C19 111.2(2)
C18 C16 C19 111.5(2)
C16 C17 H17A 109.5
C16 C17 H17B 109.5
H17A C17 H17B 109.5
C16 C17 H17C 109.5
H17A C17 H17C 109.5
H17B C17 H17C 109.5
C16 C18 H18A 109.5
C16 C18 H18B 109.5
H18A C18 H18B 109.5
C16 C18 H18C 109.5
H18A C18 H18C 109.5
H18B C18 H18C 109.5
C16 C19 H19A 109.5
C16 C19 H19B 109.5
H19A C19 H19B 109.5
C16 C19 H19C 109.5
H19A C19 H19C 109.5
H19B C19 H19C 109.5
N2 C20 Mo1 178.2(2)
N2 C21 C23 108.1(2)
N2 C21 C24 106.0(2)
C23 C21 C24 112.2(2)
N2 C21 C22 106.9(2)
C23 C21 C22 111.4(2)
C24 C21 C22 111.9(2)
C21 C22 H22A 109.5
C21 C22 H22B 109.5
H22A C22 H22B 109.5
C21 C22 H22C 109.5
H22A C22 H22C 109.5
H22B C22 H22C 109.5
C21 C23 H23A 109.5
C21 C23 H23B 109.5
H23A C23 H23B 109.5
C21 C23 H23C 109.5
H23A C23 H23C 109.5
H23B C23 H23C 109.5
C21 C24 H24A 109.5
C21 C24 H24B 109.5
H24A C24 H24B 109.5
C21 C24 H24C 109.5
H24A C24 H24C 109.5
H24B C24 H24C 109.5

loop_
_geom_bond_atom_site_label_1
_geom_bond_atom_site_label_2
_geom_bond_distance
Mo1 C20 2.087(2)
Mo1 C15 2.100(2)
Mo1 S1 2.3534(6)
Mo1 S3 2.3540(6)
Mo1 S4 2.3626(6)
Mo1 S2 2.3662(6)
S1 C7 1.736(2)
S2 C1 1.739(2)
S3 C8 1.736(2)
S4 C14 1.741(2)
N1 C15 1.151(3)
N1 C16 1.465(3)
N2 C20 1.149(3)
N2 C21 1.459(3)
C1 C7 1.396(3)
C1 C2 1.403(3)
C2 C3 1.379(3)
C2 H2 0.9500
C3 C4 1.405(3)
C3 H3 0.9500
C4 C6 1.375(3)
C4 C5 1.509(3)
C5 H5A 0.9800
C5 H5B 0.9800
C5 H5C 0.9800
C6 C7 1.412(3)
C6 H6 0.9500
C8 C14 1.392(3)
C8 C9 1.408(3)
C9 C10 1.374(3)
C9 H9 0.9500
C10 C11 1.400(3)
C10 H10 0.9500
C11 C13 1.380(3)
C11 C12 1.503(3)
C12 H12A 0.9800
C12 H12B 0.9800
C12 H12C 0.9800
C13 C14 1.403(3)
C13 H13 0.9500
C16 C17 1.512(3)
C16 C18 1.522(3)
C16 C19 1.528(3)
C17 H17A 0.9800
C17 H17B 0.9800
C17 H17C 0.9800
C18 H18A 0.9800
C18 H18B 0.9800
C18 H18C 0.9800
C19 H19A 0.9800
C19 H19B 0.9800
C19 H19C 0.9800
C21 C23 1.514(4)
C21 C24 1.523(4)
C21 C22 1.531(3)
C22 H22A 0.9800
C22 H22B 0.9800
C22 H22C 0.9800
C23 H23A 0.9800
C23 H23B 0.9800
C23 H23C 0.9800
C24 H24A 0.9800
C24 H24B 0.9800
C24 H24C 0.9800

loop_
_geom_torsion_atom_site_label_1
_geom_torsion_atom_site_label_2
_geom_torsion_atom_site_label_3
_geom_torsion_atom_site_label_4
_geom_torsion
C20 Mo1 S1 C7 -77.50(12)
C15 Mo1 S1 C7 -148.50(10)
S3 Mo1 S1 C7 131.90(8)
S4 Mo1 S1 C7 61.57(9)
S2 Mo1 S1 C7 -6.35(8)
C20 Mo1 S2 C1 140.47(10)
C15 Mo1 S2 C1 73.71(12)
S1 Mo1 S2 C1 8.15(8)
S3 Mo1 S2 C1 -68.77(9)
S4 Mo1 S2 C1 -140.91(8)
C20 Mo1 S3 C8 70.30(12)
C15 Mo1 S3 C8 137.37(10)
S1 Mo1 S3 C8 -141.91(8)
S4 Mo1 S3 C8 6.37(8)
S2 Mo1 S3 C8 -66.95(9)
C20 Mo1 S4 C14 -145.79(11)
C15 Mo1 S4 C14 -76.06(11)
S1 Mo1 S4 C14 65.33(9)
S3 Mo1 S4 C14 -6.53(8)
S2 Mo1 S4 C14 132.43(8)
Mo1 S2 C1 C7 -9.53(19)
Mo1 S2 C1 C2 170.10(17)
C7 C1 C2 C3 -1.2(3)
S2 C1 C2 C3 179.14(18)
C1 C2 C3 C4 -1.1(4)
C2 C3 C4 C6 1.7(4)
C2 C3 C4 C5 -178.4(2)
C3 C4 C6 C7 0.0(3)
C5 C4 C6 C7 -179.9(2)
C2 C1 C7 C6 2.9(3)
S2 C1 C7 C6 -177.50(17)
C2 C1 C7 S1 -175.20(17)
S2 C1 C7 S1 4.4(3)
C4 C6 C7 C1 -2.3(3)
C4 C6 C7 S1 175.78(18)
Mo1 S1 C7 C1 3.0(2)
Mo1 S1 C7 C6 -175.02(16)
Mo1 S3 C8 C14 -5.3(2)
Mo1 S3 C8 C9 171.94(17)
C14 C8 C9 C10 0.2(4)
S3 C8 C9 C10 -177.10(19)
C8 C9 C10 C11 0.2(4)
C9 C10 C11 C13 -0.5(4)
C9 C10 C11 C12 178.8(2)
C10 C11 C13 C14 0.3(4)
C12 C11 C13 C14 -179.0(2)
C9 C8 C14 C13 -0.4(3)
S3 C8 C14 C13 176.98(18)
C9 C8 C14 S4 -177.71(18)
S3 C8 C14 S4 -0.4(3)
C11 C13 C14 C8 0.1(4)
C11 C13 C14 S4 177.41(18)
Mo1 S4 C14 C8 5.8(2)
Mo1 S4 C14 C13 -171.47(17)
C16 N1 C15 Mo1 -24(3)
C20 Mo1 C15 N1 57.7(19)
S1 Mo1 C15 N1 -169.8(19)
S3 Mo1 C15 N1 -81.0(19)
S4 Mo1 C15 N1 -10.3(19)
S2 Mo1 C15 N1 124.1(19)
C15 N1 C16 C17 -29.3(10)
C15 N1 C16 C18 -149.3(9)
C15 N1 C16 C19 89.7(9)
C21 N2 C20 Mo1 -73(8)
C15 Mo1 C20 N2 -66(7)
S1 Mo1 C20 N2 -136(7)
S3 Mo1 C20 N2 0(7)
S4 Mo1 C20 N2 65(7)
S2 Mo1 C20 N2 152(7)
C20 N2 C21 C23 136.0(15)
C20 N2 C21 C24 15.5(17)
C20 N2 C21 C22 -104.0(16)
